data_1573698
_journal_paper_doi 10.1039/D4DT03495C
_chemical_formula_moiety 'C48 H59 Mg N2 P, 0.5(C6 H14)'
_chemical_formula_sum 'C51 H66 Mg N2 P'
_chemical_formula_weight 762.33
_space_group_crystal_system triclinic
_space_group_IT_number 2
_space_group_name_Hall '-P 1'
_space_group_name_H-M_alt 'P -1'
_atom_sites_solution_hydrogens geom
_audit_creation_date 2024-12-05
_audit_creation_method
;
Olex2 1.5
(compiled 2024.02.16 svn.r378c4104 for OlexSys, GUI svn.r6928)
;
_audit_update_record
;
2024-12-06 deposited with the CCDC.	2025-01-15 downloaded from the CCDC.
;
_cell_angle_alpha 76.930(3)
_cell_angle_beta 89.321(3)
_cell_angle_gamma 78.848(3)
_cell_formula_units_Z 4
_cell_length_a 10.5976(7)
_cell_length_b 19.2049(13)
_cell_length_c 23.4676(17)
_cell_measurement_reflns_used 9885
_cell_measurement_temperature 120.00
_cell_measurement_theta_max 52.84
_cell_measurement_theta_min 2.37
_cell_volume 4562.1(5)
_computing_cell_refinement 'SAINT V8.40B (2016)'
_computing_data_reduction 'SAINT V8.40B (2016)'
_computing_molecular_graphics 'Olex2 1.5 (Dolomanov et al., 2009)'
_computing_publication_material 'Olex2 1.5 (Dolomanov et al., 2009)'
_computing_structure_refinement 'SHELXL 2018/3 (Sheldrick, 2015)'
_computing_structure_solution 'SHELXT 2018/2 (Sheldrick, 2018)'
_diffrn_ambient_temperature 120.00
_diffrn_measured_fraction_theta_full 0.999
_diffrn_measured_fraction_theta_max 0.994
_diffrn_measurement_device_type 'Bruker APEX-II CCD'
_diffrn_measurement_method '\f and \w scans'
_diffrn_radiation_type GaK\a
_diffrn_radiation_wavelength 1.34138
_diffrn_reflns_av_R_equivalents 0.0871
_diffrn_reflns_av_unetI/netI 0.1100
_diffrn_reflns_Laue_measured_fraction_full 0.999
_diffrn_reflns_Laue_measured_fraction_max 0.994
_diffrn_reflns_limit_h_max 11
_diffrn_reflns_limit_h_min -13
_diffrn_reflns_limit_k_max 24
_diffrn_reflns_limit_k_min -23
_diffrn_reflns_limit_l_max 29
_diffrn_reflns_limit_l_min -29
_diffrn_reflns_number 63230
_diffrn_reflns_point_group_measured_fraction_full 0.999
_diffrn_reflns_point_group_measured_fraction_max 0.994
_diffrn_reflns_theta_full 53.594
_diffrn_reflns_theta_max 57.170
_diffrn_reflns_theta_min 2.095
_diffrn_source_current 3.14
_diffrn_source_power 0.2194232
_diffrn_source_voltage 69.88
_diffrn_standards_number 0
_exptl_absorpt_coefficient_mu 0.594
_exptl_absorpt_correction_T_max 0.7512
_exptl_absorpt_correction_T_min 0.5888
_exptl_absorpt_correction_type none
_exptl_absorpt_process_details
;
SADABS-2016/2 (Bruker,2016/2) was used for absorption correction.
wR2(int) was 0.1493 before and 0.0825 after correction.
The Ratio of minimum to maximum transmission is 0.7838.
The \l/2 correction factor is Not present.
;
_exptl_crystal_colour 'clear light yellow'
_exptl_crystal_colour_lustre clear
_exptl_crystal_colour_modifier light
_exptl_crystal_colour_primary yellow
_exptl_crystal_density_diffrn 1.110
_exptl_crystal_description block
_exptl_crystal_F_000 1652
_exptl_crystal_size_max 0.04
_exptl_crystal_size_mid 0.03
_exptl_crystal_size_min 0.02
_refine_diff_density_max 0.516
_refine_diff_density_min -0.424
_refine_diff_density_rms 0.067
_refine_ls_extinction_method none
_refine_ls_goodness_of_fit_ref 1.057
_refine_ls_hydrogen_treatment constr
_refine_ls_matrix_type full
_refine_ls_number_parameters 1013
_refine_ls_number_reflns 18697
_refine_ls_number_restraints 0
_refine_ls_restrained_S_all 1.057
_refine_ls_R_factor_all 0.1479
_refine_ls_R_factor_gt 0.0753
_refine_ls_shift/su_max 0.001
_refine_ls_shift/su_mean 0.000
_refine_ls_structure_factor_coef Fsqd
_refine_ls_weighting_details 'w=1/[\s^2^(Fo^2^)+(0.1158P)^2^] where P=(Fo^2^+2Fc^2^)/3'
_refine_ls_weighting_scheme calc
_refine_ls_wR_factor_gt 0.1983
_refine_ls_wR_factor_ref 0.2347
_reflns_Friedel_coverage 0.000
_reflns_number_gt 9965
_reflns_number_total 18697
_reflns_threshold_expression 'I > 2\s(I)'
_cod_data_source_file d4dt03495c2.cif
_cod_data_source_block ga220824d_0m_a
_cod_database_code 1573698
_shelx_shelxl_version_number 2018/3
_shelx_space_group_comment
;
The symmetry employed for this shelxl refinement is uniquely defined
by the following loop, which should always be used as a source of
symmetry information in preference to the above space-group names.
They are only intended as comments.
;
_shelx_estimated_absorpt_t_max 0.988
_shelx_estimated_absorpt_t_min 0.977
_olex2_refinement_description
;
1.a Ternary CH refined with riding coordinates:
 C68(H68), C84(H84), C36(H36), C20(H20), C81(H81), C33(H33), C9(H9), C6(H6),
 C54(H54), C57(H57)
1.b Secondary CH2 refined with riding coordinates:
 C12(H12A,H12B), C60(H60A,H60B), C99(H99A,H99B), C98(H98A,H98B), C100(H10D,
 H10E), C101(H10F,H10G)
1.c Aromatic/amide H refined with riding coordinates:
 C66(H66), C16(H16), C64(H64), C18(H18), C42(H42), C94(H94), C74(H74),
 C96(H96), C93(H93), C95(H95), C92(H92), C80(H80), C44(H44), C38(H38), C70(H70),
  C45(H45), C39(H39), C90(H90), C40(H40), C71(H71), C41(H41), C73(H73),
 C26(H26), C72(H72), C48(H48), C86(H86), C28(H28), C46(H46), C23(H23), C24(H24),
  C22(H22), C47(H47), C89(H89), C76(H76), C32(H32), C79(H79), C88(H88),
 C25(H25), C29(H29), C87(H87), C30(H30), C78(H78), C31(H31), C77(H77)
1.d Idealised Me refined as rotating group:
 C51(H51A,H51B,H51C), C53(H53A,H53B,H53C), C52(H52A,H52B,H52C), C10(H10A,H10B,
 H10C), C4(H4A,H4B,H4C), C11(H11A,H11B,H11C), C3(H3A,H3B,H3C), C5(H5A,H5B,H5C),
 C13(H13A,H13B,H13C), C8(H8A,H8B,H8C), C82(H82A,H82B,H82C), C34(H34A,H34B,H34C),
  C55(H55A,H55B,H55C), C59(H59A,H59B,H59C), C7(H7A,H7B,H7C), C61(H61A,H61B,
 H61C), C83(H83A,H83B,H83C), C58(H58A,H58B,H58C), C56(H56A,H56B,H56C), C35(H35A,
 H35B,H35C), C97(H97A,H97B,H97C), C102(H10H,H10I,H10J)
;
_olex2_submission_special_instructions 'No special instructions were received'

loop_
_space_group_symop_operation_xyz
'x, y, z'
'-x, -y, -z'

loop_
_atom_site_label
_atom_site_type_symbol
_atom_site_fract_x
_atom_site_fract_y
_atom_site_fract_z
_atom_site_U_iso_or_equiv
_atom_site_adp_type
_atom_site_occupancy
_atom_site_site_symmetry_order
_atom_site_calc_flag
_atom_site_refinement_flags_posn
_atom_site_refinement_flags_adp
_atom_site_refinement_flags_occupancy
_atom_site_disorder_assembly
_atom_site_disorder_group
P1 P 0.31760(8) 1.09493(4) 0.85524(4) 0.0375(2) Uani 1 1 d . . . . .
P2 P 0.60749(8) 0.24783(4) 0.67590(4) 0.0383(2) Uani 1 1 d . . . . .
Mg1 Mg 0.22979(11) 0.92212(6) 0.87644(5) 0.0409(3) Uani 1 1 d . . . . .
Mg2 Mg 0.71202(11) 0.41435(6) 0.66812(5) 0.0427(3) Uani 1 1 d . . . . .
N3 N 0.6641(2) 0.39679(12) 0.75546(10) 0.0279(6) Uani 1 1 d . . . . .
N1 N 0.2757(2) 0.93159(12) 0.78978(11) 0.0317(6) Uani 1 1 d . . . . .
N2 N 0.2907(2) 1.01761(13) 0.83723(12) 0.0363(6) Uani 1 1 d . . . . .
N4 N 0.6435(2) 0.31915(13) 0.70064(11) 0.0361(6) Uani 1 1 d . . . . .
C63 C 0.7811(3) 0.41891(15) 0.83616(13) 0.0294(7) Uani 1 1 d . . . . .
C69 C 0.3244(3) 0.54264(16) 0.79289(13) 0.0301(7) Uani 1 1 d . . . . .
C67 C 0.5631(3) 0.48677(15) 0.80946(13) 0.0273(7) Uani 1 1 d . . . . .
C62 C 0.6668(3) 0.43273(15) 0.80163(12) 0.0276(7) Uani 1 1 d . . . . .
C15 C 0.3770(3) 0.83388(15) 0.74316(13) 0.0295(7) Uani 1 1 d . . . . .
C66 C 0.5718(3) 0.52311(15) 0.85353(12) 0.0270(7) Uani 1 1 d . . . . .
H66 H 0.500217 0.558728 0.859453 0.032 Uiso 1 1 calc R U . . .
C49 C 0.6256(3) 0.33508(15) 0.75382(13) 0.0282(7) Uani 1 1 d . . . . .
C65 C 0.6815(3) 0.50937(15) 0.88940(13) 0.0293(7) Uani 1 1 d . . . . .
C68 C 0.4444(3) 0.50243(15) 0.76911(13) 0.0289(7) Uani 1 1 d . . . . .
H68 H 0.426011 0.453933 0.766909 0.035 Uiso 1 1 calc R U . . .
C16 C 0.3678(3) 0.79128(15) 0.70386(13) 0.0308(7) Uani 1 1 d . . . . .
H16 H 0.438677 0.753681 0.700903 0.037 Uiso 1 1 calc R U . . .
C14 C 0.2730(3) 0.89078(15) 0.74670(13) 0.0300(7) Uani 1 1 d . . . . .
C91 C 0.9898(3) 0.33284(15) 0.87724(13) 0.0293(7) Uani 1 1 d . . . . .
C84 C 0.8952(3) 0.36303(15) 0.82439(13) 0.0298(7) Uani 1 1 d . . . . .
H84 H 0.859678 0.320963 0.817426 0.036 Uiso 1 1 calc R U . . .
C36 C 0.4933(3) 0.82010(15) 0.78486(13) 0.0311(7) Uani 1 1 d . . . . .
H36 H 0.512034 0.868919 0.785776 0.037 Uiso 1 1 calc R U . . .
C64 C 0.7859(3) 0.45749(15) 0.87918(13) 0.0313(7) Uani 1 1 d . . . . .
H64 H 0.862737 0.448332 0.902418 0.038 Uiso 1 1 calc R U . . .
C17 C 0.2577(3) 0.80145(16) 0.66820(13) 0.0305(7) Uani 1 1 d . . . . .
C18 C 0.1551(3) 0.85627(16) 0.67385(13) 0.0345(8) Uani 1 1 d . . . . .
H18 H 0.079051 0.863506 0.650470 0.041 Uiso 1 1 calc R U . . .
C19 C 0.1598(3) 0.90120(15) 0.71273(13) 0.0309(7) Uani 1 1 d . . . . .
C75 C 0.4705(3) 0.54002(16) 0.70709(13) 0.0334(7) Uani 1 1 d . . . . .
C42 C 0.3799(3) 0.73582(16) 0.85816(14) 0.0358(8) Uani 1 1 d . . . . .
H42 H 0.335706 0.726755 0.826419 0.043 Uiso 1 1 calc R U . . .
C21 C -0.0215(3) 0.93245(16) 0.77791(14) 0.0349(8) Uani 1 1 d . . . . .
C94 C 1.1537(3) 0.27876(16) 0.97644(14) 0.0348(8) Uani 1 1 d . . . . .
H94 H 1.208914 0.261219 1.010349 0.042 Uiso 1 1 calc R U . . .
C37 C 0.4622(3) 0.78500(15) 0.84735(13) 0.0312(7) Uani 1 1 d . . . . .
C43 C 0.6136(3) 0.77734(16) 0.76408(14) 0.0322(7) Uani 1 1 d . . . . .
C27 C -0.0480(3) 0.98593(16) 0.66792(15) 0.0377(8) Uani 1 1 d . . . . .
C74 C 0.2738(3) 0.61565(16) 0.77101(14) 0.0362(8) Uani 1 1 d . . . . .
H74 H 0.314957 0.642821 0.739934 0.043 Uiso 1 1 calc R U . . .
C50 C 0.5661(3) 0.28716(15) 0.80517(13) 0.0317(7) Uani 1 1 d . . . . .
C51 C 0.5598(3) 0.31228(16) 0.86263(13) 0.0356(8) Uani 1 1 d . . . . .
H51A H 0.508049 0.361684 0.856416 0.053 Uiso 1 1 calc R U . . .
H51B H 0.647015 0.312228 0.876106 0.053 Uiso 1 1 calc R U . . .
H51C H 0.520342 0.279045 0.892211 0.053 Uiso 1 1 calc R U . . .
C85 C 0.9593(3) 0.39331(17) 0.76829(13) 0.0332(7) Uani 1 1 d . . . . .
C1 C 0.3095(3) 0.99645(16) 0.78619(14) 0.0340(8) Uani 1 1 d . . . . .
C96 C 0.9491(3) 0.29443(16) 0.92899(14) 0.0371(8) Uani 1 1 d . . . . .
H96 H 0.863383 0.286242 0.930850 0.044 Uiso 1 1 calc R U . . .
C20 C 0.0451(3) 0.95877(16) 0.72153(14) 0.0337(7) Uani 1 1 d . . . . .
H20 H 0.080509 1.001679 0.726649 0.040 Uiso 1 1 calc R U . . .
C93 C 1.1974(3) 0.31560(16) 0.92518(14) 0.0376(8) Uani 1 1 d . . . . .
H93 H 1.283870 0.322554 0.923606 0.045 Uiso 1 1 calc R U . . .
C81 C 0.6853(3) 0.54575(17) 0.94011(14) 0.0370(8) Uani 1 1 d . . . . .
H81 H 0.606085 0.584616 0.936647 0.044 Uiso 1 1 calc R U . . .
C95 C 1.0299(3) 0.26761(17) 0.97815(14) 0.0385(8) Uani 1 1 d . . . . .
H95 H 0.999403 0.241400 1.013160 0.046 Uiso 1 1 calc R U . . .
C92 C 1.1169(3) 0.34273(16) 0.87575(14) 0.0345(8) Uani 1 1 d . . . . .
H92 H 1.148433 0.368182 0.840684 0.041 Uiso 1 1 calc R U . . .
C80 C 0.5573(3) 0.58738(17) 0.69541(14) 0.0412(8) Uani 1 1 d . . . . .
H80 H 0.603480 0.595531 0.726941 0.049 Uiso 1 1 calc R U . . .
C44 C 0.6626(3) 0.70488(17) 0.78941(15) 0.0389(8) Uani 1 1 d . . . . .
H44 H 0.621027 0.680171 0.821643 0.047 Uiso 1 1 calc R U . . .
C33 C 0.2539(3) 0.75581(18) 0.62380(14) 0.0423(8) Uani 1 1 d . . . . .
H33 H 0.325451 0.712338 0.634740 0.051 Uiso 1 1 calc R U . . .
C38 C 0.5227(3) 0.79837(17) 0.89504(15) 0.0383(8) Uani 1 1 d . . . . .
H38 H 0.577530 0.832908 0.888869 0.046 Uiso 1 1 calc R U . . .
C70 C 0.2610(3) 0.50457(18) 0.83828(14) 0.0392(8) Uani 1 1 d . . . . .
H70 H 0.294083 0.454299 0.854047 0.047 Uiso 1 1 calc R U . . .
C9 C 0.4165(3) 1.05352(17) 0.92322(14) 0.0368(8) Uani 1 1 d . . . . .
H9 H 0.376099 1.014598 0.947903 0.044 Uiso 1 1 calc R U . . .
C45 C 0.7728(3) 0.66776(19) 0.76798(16) 0.0471(9) Uani 1 1 d . . . . .
H45 H 0.805027 0.617889 0.785564 0.056 Uiso 1 1 calc R U . . .
C39 C 0.5033(3) 0.76155(19) 0.95146(15) 0.0440(9) Uani 1 1 d . . . . .
H39 H 0.546452 0.770595 0.983492 0.053 Uiso 1 1 calc R U . . .
C90 C 0.9847(3) 0.46336(18) 0.75583(15) 0.0414(8) Uani 1 1 d . . . . .
H90 H 0.957195 0.494493 0.781675 0.050 Uiso 1 1 calc R U . . .
C12 C 0.1681(3) 0.86768(18) 0.95626(14) 0.0399(8) Uani 1 1 d . . . . .
H12A H 0.075004 0.887219 0.958153 0.048 Uiso 1 1 calc R U . . .
H12B H 0.177117 0.815811 0.954903 0.048 Uiso 1 1 calc R U . . .
C40 C 0.4226(3) 0.71208(18) 0.96193(15) 0.0419(8) Uani 1 1 d . . . . .
H40 H 0.409775 0.687184 1.000755 0.050 Uiso 1 1 calc R U . . .
C53 C 0.4262(3) 0.28700(17) 0.78713(15) 0.0399(8) Uani 1 1 d . . . . .
H53A H 0.386521 0.257821 0.819555 0.060 Uiso 1 1 calc R U . . .
H53B H 0.426591 0.265959 0.752758 0.060 Uiso 1 1 calc R U . . .
H53C H 0.376833 0.337107 0.777643 0.060 Uiso 1 1 calc R U . . .
C52 C 0.6457(3) 0.20874(16) 0.81851(15) 0.0410(8) Uani 1 1 d . . . . .
H52A H 0.736269 0.209829 0.825274 0.062 Uiso 1 1 calc R U . . .
H52B H 0.637736 0.186765 0.785211 0.062 Uiso 1 1 calc R U . . .
H52C H 0.613540 0.179791 0.853536 0.062 Uiso 1 1 calc R U . . .
C71 C 0.1515(3) 0.5382(2) 0.86074(15) 0.0452(9) Uani 1 1 d . . . . .
H71 H 0.109719 0.510937 0.891506 0.054 Uiso 1 1 calc R U . . .
C41 C 0.3613(3) 0.69949(17) 0.91545(14) 0.0402(8) Uani 1 1 d . . . . .
H41 H 0.305351 0.665562 0.922150 0.048 Uiso 1 1 calc R U . . .
C73 C 0.1634(3) 0.64999(18) 0.79385(16) 0.0427(9) Uani 1 1 d . . . . .
H73 H 0.130369 0.700322 0.778311 0.051 Uiso 1 1 calc R U . . .
C26 C -0.0469(3) 0.86258(18) 0.79393(15) 0.0433(8) Uani 1 1 d . . . . .
H26 H -0.019132 0.829020 0.770041 0.052 Uiso 1 1 calc R U . . .
C2 C 0.3649(3) 1.04125(16) 0.73140(15) 0.0386(8) Uani 1 1 d . . . . .
C72 C 0.1017(3) 0.61182(19) 0.83868(15) 0.0432(9) Uani 1 1 d . . . . .
H72 H 0.026378 0.635327 0.854270 0.052 Uiso 1 1 calc R U . . .
C10 C 0.4223(3) 1.11252(17) 0.95709(15) 0.0414(8) Uani 1 1 d . . . . .
H10A H 0.447600 1.154653 0.930832 0.062 Uiso 1 1 calc R U . . .
H10B H 0.485647 1.092971 0.989670 0.062 Uiso 1 1 calc R U . . .
H10C H 0.337496 1.127626 0.972406 0.062 Uiso 1 1 calc R U . . .
C48 C 0.6784(3) 0.81147(19) 0.71711(15) 0.0444(9) Uani 1 1 d . . . . .
H48 H 0.645992 0.861097 0.698804 0.053 Uiso 1 1 calc R U . . .
C4 C 0.2772(3) 1.11691(17) 0.71150(16) 0.0482(9) Uani 1 1 d . . . . .
H4A H 0.190231 1.111080 0.702564 0.072 Uiso 1 1 calc R U . . .
H4B H 0.311478 1.144488 0.676431 0.072 Uiso 1 1 calc R U . . .
H4C H 0.273981 1.143281 0.742858 0.072 Uiso 1 1 calc R U . . .
C60 C 0.7777(3) 0.46906(19) 0.58929(14) 0.0434(8) Uani 1 1 d . . . . .
H60A H 0.775012 0.519980 0.592138 0.052 Uiso 1 1 calc R U . . .
H60B H 0.869386 0.446683 0.586775 0.052 Uiso 1 1 calc R U . . .
C86 C 0.9980(3) 0.34985(19) 0.72850(15) 0.0426(8) Uani 1 1 d . . . . .
H86 H 0.980110 0.302080 0.735677 0.051 Uiso 1 1 calc R U . . .
C11 C 0.5514(3) 1.01938(17) 0.90700(15) 0.0418(8) Uani 1 1 d . . . . .
H11A H 0.544946 0.981444 0.886020 0.063 Uiso 1 1 calc R U . . .
H11B H 0.605063 0.997789 0.942716 0.063 Uiso 1 1 calc R U . . .
H11C H 0.590470 1.057124 0.881896 0.063 Uiso 1 1 calc R U . . .
C3 C 0.3798(3) 1.00726(17) 0.67819(15) 0.0445(9) Uani 1 1 d . . . . .
H3A H 0.440024 0.960330 0.688176 0.067 Uiso 1 1 calc R U . . .
H3B H 0.412966 1.039969 0.645753 0.067 Uiso 1 1 calc R U . . .
H3C H 0.295896 0.999695 0.666502 0.067 Uiso 1 1 calc R U . . .
C28 C -0.1741(3) 0.97832(18) 0.66924(16) 0.0472(9) Uani 1 1 d . . . . .
H28 H -0.206986 0.954906 0.704751 0.057 Uiso 1 1 calc R U . . .
C46 C 0.8347(3) 0.7026(2) 0.72180(17) 0.0493(9) Uani 1 1 d . . . . .
H46 H 0.909367 0.677085 0.707237 0.059 Uiso 1 1 calc R U . . .
C23 C -0.1274(3) 0.9575(2) 0.86534(16) 0.0477(9) Uani 1 1 d . . . . .
H23 H -0.154398 0.990485 0.889797 0.057 Uiso 1 1 calc R U . . .
C24 C -0.1524(3) 0.8883(2) 0.88025(16) 0.0485(9) Uani 1 1 d . . . . .
H24 H -0.196753 0.873219 0.914887 0.058 Uiso 1 1 calc R U . . .
C5 C 0.5005(3) 1.04980(18) 0.74825(16) 0.0462(9) Uani 1 1 d . . . . .
H5A H 0.493632 1.079591 0.777395 0.069 Uiso 1 1 calc R U . . .
H5B H 0.540809 1.073602 0.713339 0.069 Uiso 1 1 calc R U . . .
H5C H 0.553167 1.001619 0.764698 0.069 Uiso 1 1 calc R U . . .
C6 C 0.1607(3) 1.12792(17) 0.88531(16) 0.0439(9) Uani 1 1 d . . . . .
H6 H 0.172882 1.169597 0.902240 0.053 Uiso 1 1 calc R U . . .
C22 C -0.0627(3) 0.97960(19) 0.81443(15) 0.0425(9) Uani 1 1 d . . . . .
H22 H -0.046355 1.027738 0.804488 0.051 Uiso 1 1 calc R U . . .
C47 C 0.7876(3) 0.7752(2) 0.69667(17) 0.0515(10) Uani 1 1 d . . . . .
H47 H 0.830934 0.800059 0.665168 0.062 Uiso 1 1 calc R U . . .
C54 C 0.5236(3) 0.29823(19) 0.60569(15) 0.0480(9) Uani 1 1 d . . . . .
H54 H 0.576328 0.333121 0.584212 0.058 Uiso 1 1 calc R U . . .
C89 C 1.0499(3) 0.4885(2) 0.70589(16) 0.0510(10) Uani 1 1 d . . . . .
H89 H 1.067997 0.536253 0.698195 0.061 Uiso 1 1 calc R U . . .
C76 C 0.4046(3) 0.5293(2) 0.66019(15) 0.0477(9) Uani 1 1 d . . . . .
H76 H 0.345499 0.497141 0.667065 0.057 Uiso 1 1 calc R U . . .
C32 C -0.0038(3) 1.0217(2) 0.61570(16) 0.0519(10) Uani 1 1 d . . . . .
H32 H 0.082749 1.028561 0.613958 0.062 Uiso 1 1 calc R U . . .
C57 C 0.7660(3) 0.20711(19) 0.65008(16) 0.0490(9) Uani 1 1 d . . . . .
H57 H 0.749137 0.169405 0.629499 0.059 Uiso 1 1 calc R U . . .
C13 C 0.2321(3) 0.8696(2) 1.01436(15) 0.0485(9) Uani 1 1 d . . . . .
H13A H 0.323227 0.846355 1.015574 0.073 Uiso 1 1 calc R U . . .
H13B H 0.189118 0.843415 1.047201 0.073 Uiso 1 1 calc R U . . .
H13C H 0.224780 0.920369 1.017245 0.073 Uiso 1 1 calc R U . . .
C79 C 0.5771(4) 0.62285(19) 0.63830(17) 0.0538(10) Uani 1 1 d . . . . .
H79 H 0.636599 0.654786 0.631173 0.065 Uiso 1 1 calc R U . . .
C88 C 1.0884(3) 0.4442(2) 0.66758(16) 0.0531(10) Uani 1 1 d . . . . .
H88 H 1.133065 0.461272 0.633535 0.064 Uiso 1 1 calc R U . . .
C8 C 0.1086(3) 1.0747(2) 0.93466(17) 0.0525(10) Uani 1 1 d . . . . .
H8A H 0.085846 1.035249 0.919256 0.079 Uiso 1 1 calc R U . . .
H8B H 0.031963 1.100727 0.950220 0.079 Uiso 1 1 calc R U . . .
H8C H 0.174636 1.054280 0.965998 0.079 Uiso 1 1 calc R U . . .
C82 C 0.8017(3) 0.5820(2) 0.94052(17) 0.0540(10) Uani 1 1 d . . . . .
H82A H 0.797169 0.605636 0.973579 0.081 Uiso 1 1 calc R U . . .
H82B H 0.801603 0.618573 0.903841 0.081 Uiso 1 1 calc R U . . .
H82C H 0.880973 0.544986 0.944387 0.081 Uiso 1 1 calc R U . . .
C25 C -0.1128(3) 0.8409(2) 0.84478(17) 0.0505(10) Uani 1 1 d . . . . .
H25 H -0.130329 0.793063 0.854862 0.061 Uiso 1 1 calc R U . . .
C29 C -0.2545(3) 1.0042(2) 0.61967(17) 0.0553(10) Uani 1 1 d . . . . .
H29 H -0.341263 0.997795 0.621445 0.066 Uiso 1 1 calc R U . . .
C87 C 1.0620(3) 0.3753(2) 0.67882(16) 0.0528(10) Uani 1 1 d . . . . .
H87 H 1.087820 0.344908 0.652275 0.063 Uiso 1 1 calc R U . . .
C30 C -0.2092(3) 1.0391(2) 0.56789(17) 0.0581(11) Uani 1 1 d . . . . .
H30 H -0.264231 1.056923 0.533925 0.070 Uiso 1 1 calc R U . . .
C34 C 0.1298(3) 0.7277(2) 0.62249(19) 0.0656(12) Uani 1 1 d . . . . .
H34A H 0.115389 0.699490 0.661534 0.098 Uiso 1 1 calc R U . . .
H34B H 0.136151 0.696438 0.594420 0.098 Uiso 1 1 calc R U . . .
H34C H 0.057715 0.768970 0.610653 0.098 Uiso 1 1 calc R U . . .
C78 C 0.5108(4) 0.6118(2) 0.59227(18) 0.0654(12) Uani 1 1 d . . . . .
H78 H 0.524254 0.635871 0.553289 0.078 Uiso 1 1 calc R U . . .
C55 C 0.5075(4) 0.2445(2) 0.56855(17) 0.0670(12) Uani 1 1 d . . . . .
H55A H 0.592350 0.220308 0.558682 0.100 Uiso 1 1 calc R U . . .
H55B H 0.458006 0.270753 0.532499 0.100 Uiso 1 1 calc R U . . .
H55C H 0.461653 0.207847 0.590655 0.100 Uiso 1 1 calc R U . . .
C31 C -0.0835(4) 1.0477(2) 0.56608(17) 0.0601(11) Uani 1 1 d . . . . .
H31 H -0.051120 1.071510 0.530613 0.072 Uiso 1 1 calc R U . . .
C77 C 0.4238(4) 0.5650(2) 0.60314(17) 0.0659(12) Uani 1 1 d . . . . .
H77 H 0.377334 0.557302 0.571482 0.079 Uiso 1 1 calc R U . . .
C59 C 0.8542(4) 0.1660(2) 0.70365(18) 0.0634(11) Uani 1 1 d . . . . .
H59A H 0.872487 0.200761 0.725733 0.095 Uiso 1 1 calc R U . . .
H59B H 0.934967 0.140959 0.690548 0.095 Uiso 1 1 calc R U . . .
H59C H 0.811205 0.130161 0.728771 0.095 Uiso 1 1 calc R U . . .
C7 C 0.0620(3) 1.1601(2) 0.83507(18) 0.0594(11) Uani 1 1 d . . . . .
H7A H 0.093985 1.197783 0.806374 0.089 Uiso 1 1 calc R U . . .
H7B H -0.019160 1.181803 0.850221 0.089 Uiso 1 1 calc R U . . .
H7C H 0.047553 1.121563 0.816254 0.089 Uiso 1 1 calc R U . . .
C61 C 0.7108(4) 0.4720(2) 0.53163(16) 0.0628(11) Uani 1 1 d . . . . .
H61A H 0.755635 0.497642 0.499193 0.094 Uiso 1 1 calc R U . . .
H61B H 0.621452 0.497910 0.531233 0.094 Uiso 1 1 calc R U . . .
H61C H 0.712166 0.422276 0.527295 0.094 Uiso 1 1 calc R U . . .
C83 C 0.6814(4) 0.4906(2) 0.99831(15) 0.0595(11) Uani 1 1 d . . . . .
H83A H 0.761754 0.454224 1.004621 0.089 Uiso 1 1 calc R U . . .
H83B H 0.608625 0.466240 0.997146 0.089 Uiso 1 1 calc R U . . .
H83C H 0.671448 0.516019 1.030377 0.089 Uiso 1 1 calc R U . . .
C58 C 0.8370(4) 0.2569(2) 0.60764(18) 0.0656(11) Uani 1 1 d . . . . .
H58A H 0.781881 0.280941 0.572748 0.098 Uiso 1 1 calc R U . . .
H58B H 0.915990 0.228130 0.596270 0.098 Uiso 1 1 calc R U . . .
H58C H 0.858864 0.293849 0.626481 0.098 Uiso 1 1 calc R U . . .
C56 C 0.3938(4) 0.3405(2) 0.61782(18) 0.0750(14) Uani 1 1 d . . . . .
H56A H 0.341234 0.306525 0.638285 0.113 Uiso 1 1 calc R U . . .
H56B H 0.350222 0.368436 0.580739 0.113 Uiso 1 1 calc R U . . .
H56C H 0.405995 0.374030 0.642272 0.113 Uiso 1 1 calc R U . . .
C35 C 0.2805(5) 0.7980(3) 0.56310(18) 0.0824(14) Uani 1 1 d . . . . .
H35A H 0.209304 0.839487 0.549924 0.124 Uiso 1 1 calc R U . . .
H35B H 0.288374 0.765893 0.535659 0.124 Uiso 1 1 calc R U . . .
H35C H 0.360719 0.815793 0.564664 0.124 Uiso 1 1 calc R U . . .
C99 C 1.1468(5) 0.2564(3) 0.4980(3) 0.110(2) Uani 1 1 d . . . . .
H99A H 1.063640 0.241171 0.494561 0.132 Uiso 1 1 calc R U . . .
H99B H 1.162576 0.253721 0.539969 0.132 Uiso 1 1 calc R U . . .
C97 C 1.0248(6) 0.3847(3) 0.4865(3) 0.130(2) Uani 1 1 d . . . . .
H97A H 1.011068 0.432405 0.459012 0.195 Uiso 1 1 calc R U . . .
H97B H 1.047511 0.390122 0.525469 0.195 Uiso 1 1 calc R U . . .
H97C H 0.945858 0.364995 0.488448 0.195 Uiso 1 1 calc R U . . .
C98 C 1.1308(6) 0.3343(4) 0.4665(3) 0.125(2) Uani 1 1 d . . . . .
H98A H 1.212391 0.350805 0.470720 0.150 Uiso 1 1 calc R U . . .
H98B H 1.115732 0.337754 0.424277 0.150 Uiso 1 1 calc R U . . .
C100 C 1.2494(7) 0.2011(4) 0.4800(3) 0.147(3) Uani 1 1 d . . . . .
H10D H 1.332620 0.216597 0.482392 0.176 Uiso 1 1 calc R U . . .
H10E H 1.232357 0.202186 0.438395 0.176 Uiso 1 1 calc R U . . .
C101 C 1.2645(7) 0.1237(4) 0.5140(4) 0.163(3) Uani 1 1 d . . . . .
H10F H 1.192506 0.101982 0.504090 0.195 Uiso 1 1 calc R U . . .
H10G H 1.264453 0.121602 0.556554 0.195 Uiso 1 1 calc R U . . .
C102 C 1.3910(9) 0.0823(5) 0.4979(5) 0.227(5) Uani 1 1 d . . . . .
H10H H 1.397538 0.093403 0.455194 0.340 Uiso 1 1 calc R U . . .
H10I H 1.395324 0.029879 0.512407 0.340 Uiso 1 1 calc R U . . .
H10J H 1.462162 0.096920 0.515507 0.340 Uiso 1 1 calc R U . . .

loop_
_atom_site_aniso_label
_atom_site_aniso_U_11
_atom_site_aniso_U_22
_atom_site_aniso_U_33
_atom_site_aniso_U_23
_atom_site_aniso_U_13
_atom_site_aniso_U_12
P1 0.0364(5) 0.0271(4) 0.0505(5) -0.0111(4) -0.0011(4) -0.0068(4)
P2 0.0433(5) 0.0361(5) 0.0413(5) -0.0157(4) 0.0004(4) -0.0136(4)
Mg1 0.0484(7) 0.0363(6) 0.0421(7) -0.0105(5) 0.0081(5) -0.0168(5)
Mg2 0.0589(8) 0.0419(6) 0.0335(6) -0.0110(5) 0.0080(5) -0.0222(6)
N3 0.0243(13) 0.0279(13) 0.0331(14) -0.0101(11) 0.0012(11) -0.0055(10)
N1 0.0294(14) 0.0224(12) 0.0435(16) -0.0085(11) -0.0022(12) -0.0046(10)
N2 0.0360(15) 0.0311(14) 0.0448(17) -0.0132(12) 0.0023(12) -0.0083(12)
N4 0.0424(16) 0.0369(15) 0.0348(15) -0.0151(12) 0.0030(12) -0.0138(12)
C63 0.0260(16) 0.0285(15) 0.0336(17) -0.0057(13) 0.0000(13) -0.0066(13)
C69 0.0214(16) 0.0375(17) 0.0336(17) -0.0122(14) -0.0044(13) -0.0060(13)
C67 0.0246(16) 0.0246(15) 0.0333(17) -0.0072(13) 0.0031(13) -0.0057(12)
C62 0.0269(16) 0.0271(15) 0.0302(16) -0.0078(13) -0.0005(13) -0.0070(13)
C15 0.0250(16) 0.0276(15) 0.0352(17) -0.0022(13) 0.0001(13) -0.0090(13)
C66 0.0217(15) 0.0252(15) 0.0346(17) -0.0093(13) 0.0014(13) -0.0024(12)
C49 0.0217(15) 0.0289(16) 0.0334(17) -0.0084(13) -0.0006(13) -0.0017(12)
C65 0.0280(17) 0.0268(15) 0.0335(17) -0.0070(13) -0.0028(13) -0.0062(13)
C68 0.0238(16) 0.0272(15) 0.0374(18) -0.0096(13) -0.0009(13) -0.0061(12)
C16 0.0255(16) 0.0281(16) 0.0356(18) -0.0017(13) 0.0006(13) -0.0044(13)
C14 0.0243(16) 0.0265(15) 0.0380(18) -0.0038(13) 0.0020(13) -0.0066(13)
C91 0.0244(16) 0.0265(15) 0.0373(18) -0.0116(13) -0.0016(13) -0.0001(12)
C84 0.0249(16) 0.0295(16) 0.0363(18) -0.0117(13) -0.0009(13) -0.0031(13)
C36 0.0243(16) 0.0266(15) 0.0440(19) -0.0098(14) -0.0015(14) -0.0068(13)
C64 0.0275(17) 0.0315(16) 0.0354(18) -0.0073(14) -0.0064(14) -0.0068(13)
C17 0.0271(17) 0.0328(16) 0.0311(17) -0.0058(13) 0.0014(13) -0.0062(13)
C18 0.0273(17) 0.0366(17) 0.0360(18) -0.0003(14) -0.0037(14) -0.0072(14)
C19 0.0274(17) 0.0263(15) 0.0368(18) -0.0025(13) -0.0011(14) -0.0052(13)
C75 0.0292(17) 0.0357(17) 0.0342(18) -0.0101(14) -0.0012(14) -0.0007(14)
C42 0.0321(18) 0.0352(17) 0.0422(19) -0.0124(15) -0.0016(14) -0.0071(14)
C21 0.0272(17) 0.0339(17) 0.0426(19) -0.0112(15) -0.0016(14) -0.0004(14)
C94 0.0299(18) 0.0315(16) 0.0405(19) -0.0079(14) -0.0065(14) 0.0004(14)
C37 0.0264(16) 0.0270(15) 0.0387(18) -0.0106(13) -0.0030(14) 0.0021(13)
C43 0.0242(16) 0.0337(17) 0.0414(19) -0.0115(14) -0.0025(14) -0.0088(13)
C27 0.0296(18) 0.0307(17) 0.047(2) -0.0023(15) -0.0008(15) -0.0005(14)
C74 0.0289(18) 0.0340(17) 0.045(2) -0.0091(15) -0.0011(15) -0.0049(14)
C50 0.0320(17) 0.0289(16) 0.0351(18) -0.0063(13) 0.0017(14) -0.0091(13)
C51 0.0382(19) 0.0343(17) 0.0348(18) -0.0059(14) 0.0061(14) -0.0106(14)
C85 0.0245(16) 0.0400(18) 0.0352(18) -0.0108(15) -0.0021(13) -0.0036(14)
C1 0.0236(16) 0.0293(16) 0.047(2) -0.0066(15) -0.0028(14) -0.0032(13)
C96 0.0247(17) 0.0352(17) 0.051(2) -0.0061(15) -0.0012(15) -0.0085(14)
C20 0.0290(17) 0.0288(16) 0.0430(19) -0.0086(14) -0.0025(14) -0.0041(13)
C93 0.0266(17) 0.0389(18) 0.048(2) -0.0100(16) -0.0056(15) -0.0081(14)
C81 0.0331(18) 0.0408(18) 0.0380(19) -0.0160(15) -0.0067(15) -0.0005(15)
C95 0.040(2) 0.0353(17) 0.0398(19) -0.0065(15) -0.0009(15) -0.0073(15)
C92 0.0252(17) 0.0339(17) 0.044(2) -0.0087(15) -0.0001(14) -0.0049(13)
C80 0.042(2) 0.0374(18) 0.039(2) -0.0040(15) 0.0016(16) -0.0015(15)
C44 0.0297(18) 0.0390(18) 0.048(2) -0.0090(16) -0.0006(15) -0.0066(15)
C33 0.0360(19) 0.051(2) 0.039(2) -0.0147(16) -0.0048(15) -0.0002(16)
C38 0.0251(17) 0.0419(18) 0.051(2) -0.0197(16) -0.0015(15) -0.0027(14)
C70 0.0301(18) 0.0439(19) 0.042(2) -0.0079(16) -0.0023(15) -0.0063(15)
C9 0.0321(18) 0.0329(17) 0.049(2) -0.0140(15) 0.0022(15) -0.0089(14)
C45 0.033(2) 0.043(2) 0.062(2) -0.0154(18) -0.0036(18) 0.0036(16)
C39 0.0361(19) 0.058(2) 0.038(2) -0.0225(17) -0.0060(15) 0.0052(17)
C90 0.0369(19) 0.044(2) 0.043(2) -0.0107(16) 0.0017(16) -0.0066(16)
C12 0.0326(18) 0.0404(18) 0.046(2) -0.0080(16) 0.0031(15) -0.0067(15)
C40 0.042(2) 0.043(2) 0.0340(19) -0.0065(15) 0.0017(15) 0.0029(16)
C53 0.0386(19) 0.0400(18) 0.045(2) -0.0096(16) 0.0029(15) -0.0186(15)
C52 0.050(2) 0.0291(17) 0.043(2) -0.0059(15) -0.0006(16) -0.0084(15)
C71 0.0310(19) 0.060(2) 0.044(2) -0.0094(18) 0.0071(16) -0.0121(17)
C41 0.045(2) 0.0329(17) 0.041(2) -0.0044(15) 0.0038(16) -0.0070(15)
C73 0.0293(18) 0.0389(18) 0.059(2) -0.0137(17) -0.0041(17) -0.0015(15)
C26 0.041(2) 0.0399(19) 0.048(2) -0.0101(16) 0.0058(16) -0.0046(16)
C2 0.0388(19) 0.0295(16) 0.048(2) -0.0057(15) 0.0023(16) -0.0108(14)
C72 0.0232(17) 0.056(2) 0.053(2) -0.0246(18) 0.0008(16) -0.0009(16)
C10 0.0333(19) 0.0360(18) 0.057(2) -0.0152(16) -0.0003(16) -0.0068(14)
C48 0.0308(19) 0.046(2) 0.054(2) -0.0088(17) 0.0038(16) -0.0042(16)
C4 0.058(2) 0.0335(18) 0.049(2) -0.0033(16) -0.0039(18) -0.0070(16)
C60 0.047(2) 0.048(2) 0.0355(19) -0.0095(16) 0.0080(16) -0.0113(17)
C86 0.0343(19) 0.054(2) 0.043(2) -0.0189(17) 0.0018(16) -0.0071(16)
C11 0.0348(19) 0.0354(18) 0.053(2) -0.0088(16) 0.0003(16) -0.0022(15)
C3 0.047(2) 0.0367(18) 0.048(2) -0.0011(16) 0.0036(17) -0.0145(16)
C28 0.036(2) 0.049(2) 0.051(2) 0.0010(17) -0.0044(17) -0.0092(16)
C46 0.0241(18) 0.066(2) 0.060(2) -0.027(2) 0.0042(17) 0.0010(17)
C23 0.0319(19) 0.063(2) 0.051(2) -0.0236(19) 0.0057(16) -0.0044(17)
C24 0.0279(19) 0.065(3) 0.050(2) -0.012(2) 0.0073(16) -0.0054(17)
C5 0.044(2) 0.0413(19) 0.054(2) -0.0068(17) 0.0088(17) -0.0172(16)
C6 0.0358(19) 0.0356(18) 0.062(2) -0.0215(17) -0.0059(17) 0.0008(15)
C22 0.0311(19) 0.045(2) 0.053(2) -0.0162(17) -0.0028(16) -0.0032(15)
C47 0.037(2) 0.060(2) 0.056(2) -0.0086(19) 0.0123(17) -0.0103(18)
C54 0.055(2) 0.053(2) 0.042(2) -0.0193(17) -0.0029(17) -0.0177(18)
C89 0.039(2) 0.059(2) 0.052(2) 0.000(2) 0.0031(18) -0.0164(18)
C76 0.044(2) 0.057(2) 0.043(2) -0.0177(18) -0.0088(17) -0.0032(17)
C32 0.0302(19) 0.061(2) 0.054(2) 0.0034(19) -0.0021(17) -0.0033(17)
C57 0.051(2) 0.047(2) 0.059(2) -0.0290(18) 0.0098(18) -0.0138(18)
C13 0.036(2) 0.058(2) 0.048(2) -0.0091(18) 0.0026(16) -0.0069(17)
C79 0.056(2) 0.045(2) 0.051(2) -0.0005(18) 0.0141(19) 0.0002(18)
C88 0.036(2) 0.086(3) 0.038(2) -0.009(2) 0.0054(16) -0.018(2)
C8 0.037(2) 0.053(2) 0.071(3) -0.023(2) 0.0120(18) -0.0066(17)
C82 0.058(2) 0.055(2) 0.061(3) -0.033(2) -0.0025(19) -0.0186(19)
C25 0.044(2) 0.048(2) 0.056(2) -0.0049(19) 0.0069(18) -0.0095(18)
C29 0.037(2) 0.065(2) 0.058(3) 0.000(2) -0.0097(18) -0.0123(18)
C87 0.041(2) 0.079(3) 0.045(2) -0.028(2) 0.0056(17) -0.010(2)
C30 0.043(2) 0.066(3) 0.052(2) 0.004(2) -0.0152(19) -0.0021(19)
C34 0.041(2) 0.091(3) 0.082(3) -0.054(3) -0.006(2) -0.013(2)
C78 0.069(3) 0.065(3) 0.043(2) -0.002(2) 0.010(2) 0.019(2)
C55 0.076(3) 0.081(3) 0.055(3) -0.025(2) -0.004(2) -0.027(2)
C31 0.051(2) 0.072(3) 0.046(2) 0.010(2) -0.0040(19) -0.010(2)
C77 0.063(3) 0.088(3) 0.038(2) -0.019(2) -0.009(2) 0.012(2)
C59 0.054(2) 0.061(2) 0.076(3) -0.030(2) -0.001(2) 0.004(2)
C7 0.047(2) 0.052(2) 0.080(3) -0.030(2) -0.013(2) 0.0078(18)
C61 0.066(3) 0.078(3) 0.042(2) -0.010(2) -0.0002(19) -0.011(2)
C83 0.074(3) 0.070(3) 0.037(2) -0.0166(19) 0.0067(19) -0.014(2)
C58 0.059(3) 0.079(3) 0.064(3) -0.026(2) 0.014(2) -0.016(2)
C56 0.077(3) 0.072(3) 0.069(3) -0.021(2) -0.026(2) 0.009(2)
C35 0.105(4) 0.095(4) 0.047(3) -0.020(2) 0.016(2) -0.017(3)
C99 0.097(4) 0.115(5) 0.110(5) 0.005(4) -0.026(4) -0.034(4)
C97 0.119(5) 0.122(5) 0.159(7) -0.054(5) 0.073(5) -0.027(4)
C98 0.103(5) 0.160(6) 0.105(5) 0.005(5) 0.002(4) -0.053(5)
C100 0.132(6) 0.157(7) 0.166(7) -0.074(6) -0.048(5) -0.016(5)
C101 0.130(6) 0.120(6) 0.214(9) 0.014(6) 0.003(6) -0.027(5)
C102 0.182(9) 0.226(10) 0.309(14) -0.171(10) -0.045(9) 0.003(8)

loop_
_atom_type_symbol
_atom_type_description
_atom_type_scat_dispersion_real
_atom_type_scat_dispersion_imag
_atom_type_scat_source
C C 0.0137 0.0067 'International Tables Vol C Tables 4.2.6.8 and 6.1.1.4'
H H 0.0000 0.0000 'International Tables Vol C Tables 4.2.6.8 and 6.1.1.4'
Mg Mg 0.1421 0.1346 'International Tables Vol C Tables 4.2.6.8 and 6.1.1.4'
N N 0.0241 0.0134 'International Tables Vol C Tables 4.2.6.8 and 6.1.1.4'
P P 0.2543 0.3332 'International Tables Vol C Tables 4.2.6.8 and 6.1.1.4'

loop_
_geom_angle_atom_site_label_1
_geom_angle_atom_site_label_2
_geom_angle_atom_site_label_3
_geom_angle
_geom_angle_site_symmetry_1
_geom_angle_site_symmetry_3
_geom_angle_publ_flag
N2 P1 C9 99.48(13) . . ?
N2 P1 C6 101.19(14) . . ?
C9 P1 C6 101.07(15) . . ?
N4 P2 C54 99.66(14) . . ?
N4 P2 C57 102.22(14) . . ?
C54 P2 C57 101.19(17) . . ?
N1 Mg1 N2 64.94(10) . . ?
N1 Mg1 C1 32.41(10) . . ?
N1 Mg1 C12 153.33(13) . . ?
N2 Mg1 C1 32.55(10) . . ?
N2 Mg1 C12 141.73(13) . . ?
C12 Mg1 C1 174.19(13) . . ?
N3 Mg2 N4 64.62(10) . . ?
N3 Mg2 C49 32.05(9) . . ?
N3 Mg2 C60 156.81(13) . . ?
N4 Mg2 C49 32.58(9) . . ?
N4 Mg2 C60 138.57(13) . . ?
C60 Mg2 C49 171.12(13) . . ?
C62 N3 Mg2 136.77(19) . . ?
C49 N3 Mg2 92.38(19) . . ?
C49 N3 C62 130.8(3) . . ?
C14 N1 Mg1 137.10(19) . . ?
C1 N1 Mg1 92.4(2) . . ?
C1 N1 C14 130.5(3) . . ?
P1 N2 Mg1 138.93(17) . . ?
C1 N2 P1 129.4(2) . . ?
C1 N2 Mg1 91.68(18) . . ?
P2 N4 Mg2 138.69(16) . . ?
C49 N4 P2 129.6(2) . . ?
C49 N4 Mg2 91.61(18) . . ?
C62 C63 C84 118.9(3) . . ?
C64 C63 C62 118.8(3) . . ?
C64 C63 C84 122.2(2) . . ?
C74 C69 C68 123.0(3) . . ?
C74 C69 C70 117.8(3) . . ?
C70 C69 C68 119.2(3) . . ?
C62 C67 C68 118.1(3) . . ?
C66 C67 C62 119.1(2) . . ?
C66 C67 C68 122.8(3) . . ?
C63 C62 N3 119.0(3) . . ?
C67 C62 N3 120.8(2) . . ?
C67 C62 C63 119.9(3) . . ?
C16 C15 C14 118.9(3) . . ?
C16 C15 C36 122.6(3) . . ?
C14 C15 C36 118.4(3) . . ?
C67 C66 H66 118.8 . . ?
C67 C66 C65 122.4(3) . . ?
C65 C66 H66 118.8 . . ?
N3 C49 Mg2 55.57(15) . . ?
N3 C49 N4 111.3(3) . . ?
N3 C49 C50 125.4(3) . . ?
N4 C49 Mg2 55.81(15) . . ?
N4 C49 C50 123.2(3) . . ?
C50 C49 Mg2 177.32(19) . . ?
C66 C65 C64 117.6(3) . . ?
C66 C65 C81 121.4(3) . . ?
C64 C65 C81 120.9(2) . . ?
C69 C68 C67 113.3(2) . . ?
C69 C68 H68 106.3 . . ?
C67 C68 H68 106.3 . . ?
C75 C68 C69 112.4(2) . . ?
C75 C68 C67 111.6(2) . . ?
C75 C68 H68 106.3 . . ?
C15 C16 H16 118.8 . . ?
C15 C16 C17 122.4(3) . . ?
C17 C16 H16 118.8 . . ?
C15 C14 N1 120.0(2) . . ?
C19 C14 N1 119.4(3) . . ?
C19 C14 C15 120.1(3) . . ?
C96 C91 C84 119.6(3) . . ?
C96 C91 C92 117.6(3) . . ?
C92 C91 C84 122.8(3) . . ?
C63 C84 C91 112.6(2) . . ?
C63 C84 H84 106.6 . . ?
C63 C84 C85 110.7(2) . . ?
C91 C84 H84 106.6 . . ?
C85 C84 C91 113.2(2) . . ?
C85 C84 H84 106.6 . . ?
C15 C36 H36 106.7 . . ?
C15 C36 C37 111.2(2) . . ?
C37 C36 H36 106.7 . . ?
C43 C36 C15 113.0(3) . . ?
C43 C36 H36 106.7 . . ?
C43 C36 C37 112.0(2) . . ?
C63 C64 C65 122.1(3) . . ?
C63 C64 H64 119.0 . . ?
C65 C64 H64 119.0 . . ?
C16 C17 C33 120.7(3) . . ?
C18 C17 C16 117.6(3) . . ?
C18 C17 C33 121.7(3) . . ?
C17 C18 H18 118.9 . . ?
C17 C18 C19 122.3(3) . . ?
C19 C18 H18 118.9 . . ?
C14 C19 C20 118.8(3) . . ?
C18 C19 C14 118.6(3) . . ?
C18 C19 C20 122.6(3) . . ?
C80 C75 C68 122.0(3) . . ?
C76 C75 C68 119.9(3) . . ?
C76 C75 C80 118.1(3) . . ?
C37 C42 H42 119.8 . . ?
C37 C42 C41 120.5(3) . . ?
C41 C42 H42 119.8 . . ?
C26 C21 C20 122.1(3) . . ?
C26 C21 C22 117.7(3) . . ?
C22 C21 C20 120.1(3) . . ?
C93 C94 H94 120.3 . . ?
C95 C94 H94 120.3 . . ?
C95 C94 C93 119.4(3) . . ?
C42 C37 C36 121.3(3) . . ?
C42 C37 C38 118.2(3) . . ?
C38 C37 C36 120.4(3) . . ?
C44 C43 C36 122.9(3) . . ?
C44 C43 C48 117.7(3) . . ?
C48 C43 C36 119.4(3) . . ?
C28 C27 C20 123.4(3) . . ?
C28 C27 C32 117.9(3) . . ?
C32 C27 C20 118.6(3) . . ?
C69 C74 H74 119.5 . . ?
C69 C74 C73 120.9(3) . . ?
C73 C74 H74 119.5 . . ?
C51 C50 C49 115.4(2) . . ?
C51 C50 C53 106.8(3) . . ?
C51 C50 C52 106.6(2) . . ?
C53 C50 C49 108.5(2) . . ?
C52 C50 C49 109.5(3) . . ?
C52 C50 C53 109.9(2) . . ?
C50 C51 H51A 109.5 . . ?
C50 C51 H51B 109.5 . . ?
C50 C51 H51C 109.5 . . ?
H51A C51 H51B 109.5 . . ?
H51A C51 H51C 109.5 . . ?
H51B C51 H51C 109.5 . . ?
C90 C85 C84 121.7(3) . . ?
C90 C85 C86 118.0(3) . . ?
C86 C85 C84 120.3(3) . . ?
N1 C1 Mg1 55.19(16) . . ?
N1 C1 N2 110.9(3) . . ?
N1 C1 C2 125.2(3) . . ?
N2 C1 Mg1 55.78(16) . . ?
N2 C1 C2 123.8(3) . . ?
C2 C1 Mg1 177.5(2) . . ?
C91 C96 H96 119.2 . . ?
C91 C96 C95 121.7(3) . . ?
C95 C96 H96 119.2 . . ?
C19 C20 C27 112.8(3) . . ?
C19 C20 H20 106.6 . . ?
C21 C20 C19 110.9(2) . . ?
C21 C20 C27 112.9(2) . . ?
C21 C20 H20 106.6 . . ?
C27 C20 H20 106.6 . . ?
C94 C93 H93 119.6 . . ?
C94 C93 C92 120.8(3) . . ?
C92 C93 H93 119.6 . . ?
C65 C81 H81 107.7 . . ?
C65 C81 C82 113.5(3) . . ?
C65 C81 C83 110.2(3) . . ?
C82 C81 H81 107.7 . . ?
C82 C81 C83 109.9(3) . . ?
C83 C81 H81 107.7 . . ?
C94 C95 C96 120.1(3) . . ?
C94 C95 H95 119.9 . . ?
C96 C95 H95 119.9 . . ?
C91 C92 H92 119.8 . . ?
C93 C92 C91 120.4(3) . . ?
C93 C92 H92 119.8 . . ?
C75 C80 H80 119.5 . . ?
C79 C80 C75 121.1(3) . . ?
C79 C80 H80 119.5 . . ?
C43 C44 H44 119.7 . . ?
C43 C44 C45 120.5(3) . . ?
C45 C44 H44 119.7 . . ?
C17 C33 H33 107.3 . . ?
C17 C33 C34 114.0(3) . . ?
C17 C33 C35 110.3(3) . . ?
C34 C33 H33 107.3 . . ?
C34 C33 C35 110.4(3) . . ?
C35 C33 H33 107.3 . . ?
C37 C38 H38 119.8 . . ?
C39 C38 C37 120.4(3) . . ?
C39 C38 H38 119.8 . . ?
C69 C70 H70 119.3 . . ?
C71 C70 C69 121.4(3) . . ?
C71 C70 H70 119.3 . . ?
P1 C9 H9 109.2 . . ?
C10 C9 P1 109.1(2) . . ?
C10 C9 H9 109.2 . . ?
C10 C9 C11 111.3(2) . . ?
C11 C9 P1 108.8(2) . . ?
C11 C9 H9 109.2 . . ?
C44 C45 H45 119.7 . . ?
C46 C45 C44 120.6(3) . . ?
C46 C45 H45 119.7 . . ?
C38 C39 H39 119.4 . . ?
C40 C39 C38 121.2(3) . . ?
C40 C39 H39 119.4 . . ?
C85 C90 H90 119.6 . . ?
C85 C90 C89 120.8(3) . . ?
C89 C90 H90 119.6 . . ?
Mg1 C12 H12A 107.2 . . ?
Mg1 C12 H12B 107.2 . . ?
H12A C12 H12B 106.9 . . ?
C13 C12 Mg1 120.3(2) . . ?
C13 C12 H12A 107.2 . . ?
C13 C12 H12B 107.2 . . ?
C39 C40 H40 120.6 . . ?
C41 C40 C39 118.8(3) . . ?
C41 C40 H40 120.6 . . ?
C50 C53 H53A 109.5 . . ?
C50 C53 H53B 109.5 . . ?
C50 C53 H53C 109.5 . . ?
H53A C53 H53B 109.5 . . ?
H53A C53 H53C 109.5 . . ?
H53B C53 H53C 109.5 . . ?
C50 C52 H52A 109.5 . . ?
C50 C52 H52B 109.5 . . ?
C50 C52 H52C 109.5 . . ?
H52A C52 H52B 109.5 . . ?
H52A C52 H52C 109.5 . . ?
H52B C52 H52C 109.5 . . ?
C70 C71 H71 119.8 . . ?
C70 C71 C72 120.4(3) . . ?
C72 C71 H71 119.8 . . ?
C42 C41 H41 119.5 . . ?
C40 C41 C42 121.0(3) . . ?
C40 C41 H41 119.5 . . ?
C74 C73 H73 119.7 . . ?
C72 C73 C74 120.7(3) . . ?
C72 C73 H73 119.7 . . ?
C21 C26 H26 119.6 . . ?
C21 C26 C25 120.8(3) . . ?
C25 C26 H26 119.6 . . ?
C4 C2 C1 109.8(3) . . ?
C4 C2 C5 109.9(3) . . ?
C3 C2 C1 115.6(3) . . ?
C3 C2 C4 106.8(3) . . ?
C3 C2 C5 106.7(3) . . ?
C5 C2 C1 108.1(2) . . ?
C71 C72 H72 120.6 . . ?
C73 C72 C71 118.7(3) . . ?
C73 C72 H72 120.6 . . ?
C9 C10 H10A 109.5 . . ?
C9 C10 H10B 109.5 . . ?
C9 C10 H10C 109.5 . . ?
H10A C10 H10B 109.5 . . ?
H10A C10 H10C 109.5 . . ?
H10B C10 H10C 109.5 . . ?
C43 C48 H48 119.2 . . ?
C47 C48 C43 121.7(3) . . ?
C47 C48 H48 119.2 . . ?
C2 C4 H4A 109.5 . . ?
C2 C4 H4B 109.5 . . ?
C2 C4 H4C 109.5 . . ?
H4A C4 H4B 109.5 . . ?
H4A C4 H4C 109.5 . . ?
H4B C4 H4C 109.5 . . ?
Mg2 C60 H60A 107.3 . . ?
Mg2 C60 H60B 107.3 . . ?
H60A C60 H60B 106.9 . . ?
C61 C60 Mg2 120.0(2) . . ?
C61 C60 H60A 107.3 . . ?
C61 C60 H60B 107.3 . . ?
C85 C86 H86 119.5 . . ?
C87 C86 C85 120.9(3) . . ?
C87 C86 H86 119.5 . . ?
C9 C11 H11A 109.5 . . ?
C9 C11 H11B 109.5 . . ?
C9 C11 H11C 109.5 . . ?
H11A C11 H11B 109.5 . . ?
H11A C11 H11C 109.5 . . ?
H11B C11 H11C 109.5 . . ?
C2 C3 H3A 109.5 . . ?
C2 C3 H3B 109.5 . . ?
C2 C3 H3C 109.5 . . ?
H3A C3 H3B 109.5 . . ?
H3A C3 H3C 109.5 . . ?
H3B C3 H3C 109.5 . . ?
C27 C28 H28 119.4 . . ?
C27 C28 C29 121.2(3) . . ?
C29 C28 H28 119.4 . . ?
C45 C46 H46 120.3 . . ?
C45 C46 C47 119.4(3) . . ?
C47 C46 H46 120.3 . . ?
C24 C23 H23 119.9 . . ?
C24 C23 C22 120.2(4) . . ?
C22 C23 H23 119.9 . . ?
C23 C24 H24 120.2 . . ?
C25 C24 C23 119.5(4) . . ?
C25 C24 H24 120.2 . . ?
C2 C5 H5A 109.5 . . ?
C2 C5 H5B 109.5 . . ?
C2 C5 H5C 109.5 . . ?
H5A C5 H5B 109.5 . . ?
H5A C5 H5C 109.5 . . ?
H5B C5 H5C 109.5 . . ?
P1 C6 H6 106.0 . . ?
C8 C6 P1 117.8(2) . . ?
C8 C6 H6 106.0 . . ?
C7 C6 P1 109.0(3) . . ?
C7 C6 H6 106.0 . . ?
C7 C6 C8 111.3(3) . . ?
C21 C22 C23 121.2(3) . . ?
C21 C22 H22 119.4 . . ?
C23 C22 H22 119.4 . . ?
C48 C47 C46 120.1(4) . . ?
C48 C47 H47 119.9 . . ?
C46 C47 H47 119.9 . . ?
P2 C54 H54 109.1 . . ?
C55 C54 P2 109.4(3) . . ?
C55 C54 H54 109.1 . . ?
C56 C54 P2 109.3(3) . . ?
C56 C54 H54 109.1 . . ?
C56 C54 C55 110.6(3) . . ?
C90 C89 H89 119.9 . . ?
C88 C89 C90 120.1(4) . . ?
C88 C89 H89 119.9 . . ?
C75 C76 H76 119.5 . . ?
C75 C76 C77 120.9(4) . . ?
C77 C76 H76 119.5 . . ?
C27 C32 H32 119.4 . . ?
C31 C32 C27 121.1(3) . . ?
C31 C32 H32 119.4 . . ?
P2 C57 H57 106.4 . . ?
C59 C57 P2 108.9(3) . . ?
C59 C57 H57 106.4 . . ?
C58 C57 P2 118.1(3) . . ?
C58 C57 H57 106.4 . . ?
C58 C57 C59 109.9(3) . . ?
C12 C13 H13A 109.5 . . ?
C12 C13 H13B 109.5 . . ?
C12 C13 H13C 109.5 . . ?
H13A C13 H13B 109.5 . . ?
H13A C13 H13C 109.5 . . ?
H13B C13 H13C 109.5 . . ?
C80 C79 H79 119.9 . . ?
C78 C79 C80 120.1(4) . . ?
C78 C79 H79 119.9 . . ?
C89 C88 H88 120.1 . . ?
C87 C88 C89 119.7(4) . . ?
C87 C88 H88 120.1 . . ?
C6 C8 H8A 109.5 . . ?
C6 C8 H8B 109.5 . . ?
C6 C8 H8C 109.5 . . ?
H8A C8 H8B 109.5 . . ?
H8A C8 H8C 109.5 . . ?
H8B C8 H8C 109.5 . . ?
C81 C82 H82A 109.5 . . ?
C81 C82 H82B 109.5 . . ?
C81 C82 H82C 109.5 . . ?
H82A C82 H82B 109.5 . . ?
H82A C82 H82C 109.5 . . ?
H82B C82 H82C 109.5 . . ?
C26 C25 H25 119.7 . . ?
C24 C25 C26 120.5(4) . . ?
C24 C25 H25 119.7 . . ?
C28 C29 H29 119.8 . . ?
C30 C29 C28 120.4(3) . . ?
C30 C29 H29 119.8 . . ?
C86 C87 H87 119.8 . . ?
C88 C87 C86 120.4(4) . . ?
C88 C87 H87 119.8 . . ?
C29 C30 H30 120.5 . . ?
C31 C30 C29 119.0(3) . . ?
C31 C30 H30 120.5 . . ?
C33 C34 H34A 109.5 . . ?
C33 C34 H34B 109.5 . . ?
C33 C34 H34C 109.5 . . ?
H34A C34 H34B 109.5 . . ?
H34A C34 H34C 109.5 . . ?
H34B C34 H34C 109.5 . . ?
C79 C78 H78 120.2 . . ?
C79 C78 C77 119.5(4) . . ?
C77 C78 H78 120.2 . . ?
C54 C55 H55A 109.5 . . ?
C54 C55 H55B 109.5 . . ?
C54 C55 H55C 109.5 . . ?
H55A C55 H55B 109.5 . . ?
H55A C55 H55C 109.5 . . ?
H55B C55 H55C 109.5 . . ?
C32 C31 H31 119.8 . . ?
C30 C31 C32 120.3(4) . . ?
C30 C31 H31 119.8 . . ?
C76 C77 H77 119.9 . . ?
C78 C77 C76 120.3(4) . . ?
C78 C77 H77 119.9 . . ?
C57 C59 H59A 109.5 . . ?
C57 C59 H59B 109.5 . . ?
C57 C59 H59C 109.5 . . ?
H59A C59 H59B 109.5 . . ?
H59A C59 H59C 109.5 . . ?
H59B C59 H59C 109.5 . . ?
C6 C7 H7A 109.5 . . ?
C6 C7 H7B 109.5 . . ?
C6 C7 H7C 109.5 . . ?
H7A C7 H7B 109.5 . . ?
H7A C7 H7C 109.5 . . ?
H7B C7 H7C 109.5 . . ?
C60 C61 H61A 109.5 . . ?
C60 C61 H61B 109.5 . . ?
C60 C61 H61C 109.5 . . ?
H61A C61 H61B 109.5 . . ?
H61A C61 H61C 109.5 . . ?
H61B C61 H61C 109.5 . . ?
C81 C83 H83A 109.5 . . ?
C81 C83 H83B 109.5 . . ?
C81 C83 H83C 109.5 . . ?
H83A C83 H83B 109.5 . . ?
H83A C83 H83C 109.5 . . ?
H83B C83 H83C 109.5 . . ?
C57 C58 H58A 109.5 . . ?
C57 C58 H58B 109.5 . . ?
C57 C58 H58C 109.5 . . ?
H58A C58 H58B 109.5 . . ?
H58A C58 H58C 109.5 . . ?
H58B C58 H58C 109.5 . . ?
C54 C56 H56A 109.5 . . ?
C54 C56 H56B 109.5 . . ?
C54 C56 H56C 109.5 . . ?
H56A C56 H56B 109.5 . . ?
H56A C56 H56C 109.5 . . ?
H56B C56 H56C 109.5 . . ?
C33 C35 H35A 109.5 . . ?
C33 C35 H35B 109.5 . . ?
C33 C35 H35C 109.5 . . ?
H35A C35 H35B 109.5 . . ?
H35A C35 H35C 109.5 . . ?
H35B C35 H35C 109.5 . . ?
H99A C99 H99B 107.0 . . ?
C98 C99 H99A 107.5 . . ?
C98 C99 H99B 107.5 . . ?
C98 C99 C100 119.2(6) . . ?
C100 C99 H99A 107.5 . . ?
C100 C99 H99B 107.5 . . ?
H97A C97 H97B 109.5 . . ?
H97A C97 H97C 109.5 . . ?
H97B C97 H97C 109.5 . . ?
C98 C97 H97A 109.5 . . ?
C98 C97 H97B 109.5 . . ?
C98 C97 H97C 109.5 . . ?
C99 C98 H98A 108.5 . . ?
C99 C98 H98B 108.5 . . ?
C97 C98 C99 115.2(6) . . ?
C97 C98 H98A 108.5 . . ?
C97 C98 H98B 108.5 . . ?
H98A C98 H98B 107.5 . . ?
C99 C100 H10D 108.0 . . ?
C99 C100 H10E 108.0 . . ?
C99 C100 C101 117.4(7) . . ?
H10D C100 H10E 107.2 . . ?
C101 C100 H10D 108.0 . . ?
C101 C100 H10E 108.0 . . ?
C100 C101 H10F 110.2 . . ?
C100 C101 H10G 110.2 . . ?
C100 C101 C102 107.4(8) . . ?
H10F C101 H10G 108.5 . . ?
C102 C101 H10F 110.2 . . ?
C102 C101 H10G 110.2 . . ?
C101 C102 H10H 109.5 . . ?
C101 C102 H10I 109.5 . . ?
C101 C102 H10J 109.5 . . ?
H10H C102 H10I 109.5 . . ?
H10H C102 H10J 109.5 . . ?
H10I C102 H10J 109.5 . . ?

loop_
_geom_bond_atom_site_label_1
_geom_bond_atom_site_label_2
_geom_bond_distance
_geom_bond_site_symmetry_2
_geom_bond_publ_flag
P1 N2 1.708(3) . ?
P1 C9 1.849(3) . ?
P1 C6 1.852(4) . ?
P2 N4 1.711(3) . ?
P2 C54 1.850(3) . ?
P2 C57 1.866(4) . ?
Mg1 N1 2.061(3) . ?
Mg1 N2 2.075(3) . ?
Mg1 C1 2.509(3) . ?
Mg1 C12 2.092(3) . ?
Mg2 N3 2.074(3) . ?
Mg2 N4 2.079(3) . ?
Mg2 C49 2.512(3) . ?
Mg2 C60 2.094(3) . ?
N3 C62 1.413(4) . ?
N3 C49 1.334(4) . ?
N1 C14 1.416(4) . ?
N1 C1 1.346(4) . ?
N2 C1 1.350(4) . ?
N4 C49 1.353(4) . ?
C63 C62 1.413(4) . ?
C63 C84 1.522(4) . ?
C63 C64 1.387(4) . ?
C69 C68 1.524(4) . ?
C69 C74 1.381(4) . ?
C69 C70 1.394(4) . ?
C67 C62 1.400(4) . ?
C67 C66 1.385(4) . ?
C67 C68 1.524(4) . ?
C15 C16 1.380(4) . ?
C15 C14 1.410(4) . ?
C15 C36 1.527(4) . ?
C66 H66 0.9500 . ?
C66 C65 1.390(4) . ?
C49 C50 1.550(4) . ?
C65 C64 1.397(4) . ?
C65 C81 1.515(4) . ?
C68 H68 1.0000 . ?
C68 C75 1.520(4) . ?
C16 H16 0.9500 . ?
C16 C17 1.400(4) . ?
C14 C19 1.404(4) . ?
C91 C84 1.536(4) . ?
C91 C96 1.382(4) . ?
C91 C92 1.395(4) . ?
C84 H84 1.0000 . ?
C84 C85 1.522(4) . ?
C36 H36 1.0000 . ?
C36 C37 1.530(4) . ?
C36 C43 1.516(4) . ?
C64 H64 0.9500 . ?
C17 C18 1.388(4) . ?
C17 C33 1.511(4) . ?
C18 H18 0.9500 . ?
C18 C19 1.398(4) . ?
C19 C20 1.523(4) . ?
C75 C80 1.397(4) . ?
C75 C76 1.385(4) . ?
C42 H42 0.9500 . ?
C42 C37 1.387(4) . ?
C42 C41 1.398(4) . ?
C21 C20 1.523(4) . ?
C21 C26 1.387(4) . ?
C21 C22 1.391(5) . ?
C94 H94 0.9500 . ?
C94 C93 1.375(4) . ?
C94 C95 1.368(4) . ?
C37 C38 1.393(4) . ?
C43 C44 1.383(4) . ?
C43 C48 1.395(4) . ?
C27 C20 1.537(4) . ?
C27 C28 1.371(4) . ?
C27 C32 1.387(5) . ?
C74 H74 0.9500 . ?
C74 C73 1.392(4) . ?
C50 C51 1.528(4) . ?
C50 C53 1.548(4) . ?
C50 C52 1.542(4) . ?
C51 H51A 0.9800 . ?
C51 H51B 0.9800 . ?
C51 H51C 0.9800 . ?
C85 C90 1.389(4) . ?
C85 C86 1.396(4) . ?
C1 C2 1.554(4) . ?
C96 H96 0.9500 . ?
C96 C95 1.383(4) . ?
C20 H20 1.0000 . ?
C93 H93 0.9500 . ?
C93 C92 1.387(4) . ?
C81 H81 1.0000 . ?
C81 C82 1.531(4) . ?
C81 C83 1.533(5) . ?
C95 H95 0.9500 . ?
C92 H92 0.9500 . ?
C80 H80 0.9500 . ?
C80 C79 1.393(5) . ?
C44 H44 0.9500 . ?
C44 C45 1.396(5) . ?
C33 H33 1.0000 . ?
C33 C34 1.519(5) . ?
C33 C35 1.524(5) . ?
C38 H38 0.9500 . ?
C38 C39 1.386(5) . ?
C70 H70 0.9500 . ?
C70 C71 1.375(4) . ?
C9 H9 1.0000 . ?
C9 C10 1.535(4) . ?
C9 C11 1.535(4) . ?
C45 H45 0.9500 . ?
C45 C46 1.371(5) . ?
C39 H39 0.9500 . ?
C39 C40 1.378(5) . ?
C90 H90 0.9500 . ?
C90 C89 1.393(5) . ?
C12 H12A 0.9900 . ?
C12 H12B 0.9900 . ?
C12 C13 1.541(4) . ?
C40 H40 0.9500 . ?
C40 C41 1.366(4) . ?
C53 H53A 0.9800 . ?
C53 H53B 0.9800 . ?
C53 H53C 0.9800 . ?
C52 H52A 0.9800 . ?
C52 H52B 0.9800 . ?
C52 H52C 0.9800 . ?
C71 H71 0.9500 . ?
C71 C72 1.391(5) . ?
C41 H41 0.9500 . ?
C73 H73 0.9500 . ?
C73 C72 1.376(5) . ?
C26 H26 0.9500 . ?
C26 C25 1.397(5) . ?
C2 C4 1.541(4) . ?
C2 C3 1.528(5) . ?
C2 C5 1.543(4) . ?
C72 H72 0.9500 . ?
C10 H10A 0.9800 . ?
C10 H10B 0.9800 . ?
C10 H10C 0.9800 . ?
C48 H48 0.9500 . ?
C48 C47 1.372(5) . ?
C4 H4A 0.9800 . ?
C4 H4B 0.9800 . ?
C4 H4C 0.9800 . ?
C60 H60A 0.9900 . ?
C60 H60B 0.9900 . ?
C60 C61 1.520(5) . ?
C86 H86 0.9500 . ?
C86 C87 1.382(5) . ?
C11 H11A 0.9800 . ?
C11 H11B 0.9800 . ?
C11 H11C 0.9800 . ?
C3 H3A 0.9800 . ?
C3 H3B 0.9800 . ?
C3 H3C 0.9800 . ?
C28 H28 0.9500 . ?
C28 C29 1.387(5) . ?
C46 H46 0.9500 . ?
C46 C47 1.380(5) . ?
C23 H23 0.9500 . ?
C23 C24 1.373(5) . ?
C23 C22 1.394(5) . ?
C24 H24 0.9500 . ?
C24 C25 1.372(5) . ?
C5 H5A 0.9800 . ?
C5 H5B 0.9800 . ?
C5 H5C 0.9800 . ?
C6 H6 1.0000 . ?
C6 C8 1.536(5) . ?
C6 C7 1.522(5) . ?
C22 H22 0.9500 . ?
C47 H47 0.9500 . ?
C54 H54 1.0000 . ?
C54 C55 1.528(5) . ?
C54 C56 1.516(5) . ?
C89 H89 0.9500 . ?
C89 C88 1.379(5) . ?
C76 H76 0.9500 . ?
C76 C77 1.391(5) . ?
C32 H32 0.9500 . ?
C32 C31 1.385(5) . ?
C57 H57 1.0000 . ?
C57 C59 1.539(5) . ?
C57 C58 1.517(5) . ?
C13 H13A 0.9800 . ?
C13 H13B 0.9800 . ?
C13 H13C 0.9800 . ?
C79 H79 0.9500 . ?
C79 C78 1.373(6) . ?
C88 H88 0.9500 . ?
C88 C87 1.371(5) . ?
C8 H8A 0.9800 . ?
C8 H8B 0.9800 . ?
C8 H8C 0.9800 . ?
C82 H82A 0.9800 . ?
C82 H82B 0.9800 . ?
C82 H82C 0.9800 . ?
C25 H25 0.9500 . ?
C29 H29 0.9500 . ?
C29 C30 1.378(5) . ?
C87 H87 0.9500 . ?
C30 H30 0.9500 . ?
C30 C31 1.373(5) . ?
C34 H34A 0.9800 . ?
C34 H34B 0.9800 . ?
C34 H34C 0.9800 . ?
C78 H78 0.9500 . ?
C78 C77 1.390(6) . ?
C55 H55A 0.9800 . ?
C55 H55B 0.9800 . ?
C55 H55C 0.9800 . ?
C31 H31 0.9500 . ?
C77 H77 0.9500 . ?
C59 H59A 0.9800 . ?
C59 H59B 0.9800 . ?
C59 H59C 0.9800 . ?
C7 H7A 0.9800 . ?
C7 H7B 0.9800 . ?
C7 H7C 0.9800 . ?
C61 H61A 0.9800 . ?
C61 H61B 0.9800 . ?
C61 H61C 0.9800 . ?
C83 H83A 0.9800 . ?
C83 H83B 0.9800 . ?
C83 H83C 0.9800 . ?
C58 H58A 0.9800 . ?
C58 H58B 0.9800 . ?
C58 H58C 0.9800 . ?
C56 H56A 0.9800 . ?
C56 H56B 0.9800 . ?
C56 H56C 0.9800 . ?
C35 H35A 0.9800 . ?
C35 H35B 0.9800 . ?
C35 H35C 0.9800 . ?
C99 H99A 0.9900 . ?
C99 H99B 0.9900 . ?
C99 C98 1.490(7) . ?
C99 C100 1.493(8) . ?
C97 H97A 0.9800 . ?
C97 H97B 0.9800 . ?
C97 H97C 0.9800 . ?
C97 C98 1.481(8) . ?
C98 H98A 0.9900 . ?
C98 H98B 0.9900 . ?
C100 H10D 0.9900 . ?
C100 H10E 0.9900 . ?
C100 C101 1.500(9) . ?
C101 H10F 0.9900 . ?
C101 H10G 0.9900 . ?
C101 C102 1.511(10) . ?
C102 H10H 0.9800 . ?
C102 H10I 0.9800 . ?
C102 H10J 0.9800 . ?

loop_
_geom_torsion_atom_site_label_1
_geom_torsion_atom_site_label_2
_geom_torsion_atom_site_label_3
_geom_torsion_atom_site_label_4
_geom_torsion
_geom_torsion_site_symmetry_1
_geom_torsion_site_symmetry_2
_geom_torsion_site_symmetry_3
_geom_torsion_site_symmetry_4
_geom_torsion_publ_flag
P1 N2 C1 Mg1 178.2(3) . . . . ?
P1 N2 C1 N1 -179.8(2) . . . . ?
P1 N2 C1 C2 1.1(4) . . . . ?
P2 N4 C49 Mg2 -176.4(3) . . . . ?
P2 N4 C49 N3 -178.6(2) . . . . ?
P2 N4 C49 C50 0.6(4) . . . . ?
Mg1 N1 C14 C15 -85.0(4) . . . . ?
Mg1 N1 C14 C19 87.0(3) . . . . ?
Mg1 N1 C1 N2 -2.1(2) . . . . ?
Mg1 N1 C1 C2 177.0(2) . . . . ?
Mg1 N2 C1 N1 2.1(2) . . . . ?
Mg1 N2 C1 C2 -177.0(2) . . . . ?
Mg2 N3 C62 C63 -86.4(3) . . . . ?
Mg2 N3 C62 C67 87.0(3) . . . . ?
Mg2 N3 C49 N4 2.3(2) . . . . ?
Mg2 N3 C49 C50 -177.0(2) . . . . ?
Mg2 N4 C49 N3 -2.3(2) . . . . ?
Mg2 N4 C49 C50 177.0(2) . . . . ?
N3 C49 C50 C51 -3.6(4) . . . . ?
N3 C49 C50 C53 116.1(3) . . . . ?
N3 C49 C50 C52 -124.0(3) . . . . ?
N1 C14 C19 C18 -174.7(3) . . . . ?
N1 C14 C19 C20 2.7(4) . . . . ?
N1 C1 C2 C4 121.3(3) . . . . ?
N1 C1 C2 C3 0.5(4) . . . . ?
N1 C1 C2 C5 -118.9(3) . . . . ?
N2 P1 C9 C10 -164.5(2) . . . . ?
N2 P1 C9 C11 74.0(2) . . . . ?
N2 P1 C6 C8 53.8(3) . . . . ?
N2 P1 C6 C7 -74.2(3) . . . . ?
N2 C1 C2 C4 -59.8(4) . . . . ?
N2 C1 C2 C3 179.4(3) . . . . ?
N2 C1 C2 C5 60.1(4) . . . . ?
N4 P2 C54 C55 167.5(3) . . . . ?
N4 P2 C54 C56 -71.2(3) . . . . ?
N4 P2 C57 C59 73.9(3) . . . . ?
N4 P2 C57 C58 -52.4(3) . . . . ?
N4 C49 C50 C51 177.2(3) . . . . ?
N4 C49 C50 C53 -63.1(3) . . . . ?
N4 C49 C50 C52 56.9(3) . . . . ?
C63 C84 C85 C90 45.0(4) . . . . ?
C63 C84 C85 C86 -137.0(3) . . . . ?
C69 C68 C75 C80 96.8(3) . . . . ?
C69 C68 C75 C76 -81.3(4) . . . . ?
C69 C74 C73 C72 -0.3(5) . . . . ?
C69 C70 C71 C72 -0.4(5) . . . . ?
C67 C66 C65 C64 0.9(4) . . . . ?
C67 C66 C65 C81 -175.5(3) . . . . ?
C67 C68 C75 C80 -31.8(4) . . . . ?
C67 C68 C75 C76 150.1(3) . . . . ?
C62 N3 C49 Mg2 179.7(3) . . . . ?
C62 N3 C49 N4 -178.1(3) . . . . ?
C62 N3 C49 C50 2.7(4) . . . . ?
C62 C63 C84 C91 -158.3(3) . . . . ?
C62 C63 C84 C85 73.8(3) . . . . ?
C62 C63 C64 C65 0.1(4) . . . . ?
C62 C67 C66 C65 1.9(4) . . . . ?
C62 C67 C68 C69 161.4(3) . . . . ?
C62 C67 C68 C75 -70.6(3) . . . . ?
C15 C16 C17 C18 -0.6(4) . . . . ?
C15 C16 C17 C33 177.2(3) . . . . ?
C15 C14 C19 C18 -2.8(4) . . . . ?
C15 C14 C19 C20 174.7(3) . . . . ?
C15 C36 C37 C42 34.8(4) . . . . ?
C15 C36 C37 C38 -149.3(3) . . . . ?
C15 C36 C43 C44 -106.2(3) . . . . ?
C15 C36 C43 C48 73.3(3) . . . . ?
C66 C67 C62 N3 -177.0(3) . . . . ?
C66 C67 C62 C63 -3.7(4) . . . . ?
C66 C67 C68 C69 -18.0(4) . . . . ?
C66 C67 C68 C75 110.1(3) . . . . ?
C66 C65 C64 C63 -1.9(4) . . . . ?
C66 C65 C81 C82 -129.2(3) . . . . ?
C66 C65 C81 C83 107.0(3) . . . . ?
C49 N3 C62 C63 94.1(4) . . . . ?
C49 N3 C62 C67 -92.5(4) . . . . ?
C68 C69 C74 C73 179.5(3) . . . . ?
C68 C69 C70 C71 -179.2(3) . . . . ?
C68 C67 C62 N3 3.6(4) . . . . ?
C68 C67 C62 C63 176.9(2) . . . . ?
C68 C67 C66 C65 -178.8(3) . . . . ?
C68 C75 C80 C79 -178.2(3) . . . . ?
C68 C75 C76 C77 177.9(3) . . . . ?
C16 C15 C14 N1 175.0(3) . . . . ?
C16 C15 C14 C19 3.1(4) . . . . ?
C16 C15 C36 C37 -104.7(3) . . . . ?
C16 C15 C36 C43 22.2(4) . . . . ?
C16 C17 C18 C19 1.0(4) . . . . ?
C16 C17 C33 C34 135.9(3) . . . . ?
C16 C17 C33 C35 -99.2(4) . . . . ?
C14 N1 C1 Mg1 178.5(3) . . . . ?
C14 N1 C1 N2 176.4(3) . . . . ?
C14 N1 C1 C2 -4.5(5) . . . . ?
C14 C15 C16 C17 -1.4(4) . . . . ?
C14 C15 C36 C37 72.8(3) . . . . ?
C14 C15 C36 C43 -160.2(3) . . . . ?
C14 C19 C20 C21 -75.2(3) . . . . ?
C14 C19 C20 C27 157.0(3) . . . . ?
C91 C84 C85 C90 -82.5(3) . . . . ?
C91 C84 C85 C86 95.4(3) . . . . ?
C91 C96 C95 C94 0.0(5) . . . . ?
C84 C63 C62 N3 -3.0(4) . . . . ?
C84 C63 C62 C67 -176.4(3) . . . . ?
C84 C63 C64 C65 179.2(3) . . . . ?
C84 C91 C96 C95 -178.5(3) . . . . ?
C84 C91 C92 C93 178.6(3) . . . . ?
C84 C85 C90 C89 176.3(3) . . . . ?
C84 C85 C86 C87 -176.8(3) . . . . ?
C36 C15 C16 C17 176.1(3) . . . . ?
C36 C15 C14 N1 -2.6(4) . . . . ?
C36 C15 C14 C19 -174.5(3) . . . . ?
C36 C37 C38 C39 -174.2(3) . . . . ?
C36 C43 C44 C45 179.1(3) . . . . ?
C36 C43 C48 C47 180.0(3) . . . . ?
C64 C63 C62 N3 176.2(3) . . . . ?
C64 C63 C62 C67 2.7(4) . . . . ?
C64 C63 C84 C91 22.5(4) . . . . ?
C64 C63 C84 C85 -105.4(3) . . . . ?
C64 C65 C81 C82 54.5(4) . . . . ?
C64 C65 C81 C83 -69.3(4) . . . . ?
C17 C18 C19 C14 0.7(4) . . . . ?
C17 C18 C19 C20 -176.7(3) . . . . ?
C18 C17 C33 C34 -46.4(4) . . . . ?
C18 C17 C33 C35 78.6(4) . . . . ?
C18 C19 C20 C21 102.1(3) . . . . ?
C18 C19 C20 C27 -25.7(4) . . . . ?
C75 C80 C79 C78 0.1(5) . . . . ?
C75 C76 C77 C78 0.5(6) . . . . ?
C42 C37 C38 C39 1.9(4) . . . . ?
C21 C26 C25 C24 -0.8(5) . . . . ?
C94 C93 C92 C91 -0.2(5) . . . . ?
C37 C36 C43 C44 20.3(4) . . . . ?
C37 C36 C43 C48 -160.2(3) . . . . ?
C37 C42 C41 C40 0.7(5) . . . . ?
C37 C38 C39 C40 -1.2(5) . . . . ?
C43 C36 C37 C42 -92.7(3) . . . . ?
C43 C36 C37 C38 83.2(3) . . . . ?
C43 C44 C45 C46 0.5(5) . . . . ?
C43 C48 C47 C46 1.4(5) . . . . ?
C27 C28 C29 C30 -0.8(6) . . . . ?
C27 C32 C31 C30 0.8(6) . . . . ?
C74 C69 C68 C67 105.6(3) . . . . ?
C74 C69 C68 C75 -22.1(4) . . . . ?
C74 C69 C70 C71 0.1(5) . . . . ?
C74 C73 C72 C71 -0.1(5) . . . . ?
C85 C90 C89 C88 1.1(5) . . . . ?
C85 C86 C87 C88 -0.2(5) . . . . ?
C1 N1 C14 C15 97.2(4) . . . . ?
C1 N1 C14 C19 -90.8(4) . . . . ?
C96 C91 C84 C63 62.6(4) . . . . ?
C96 C91 C84 C85 -170.9(3) . . . . ?
C96 C91 C92 C93 -1.0(5) . . . . ?
C20 C21 C26 C25 -177.4(3) . . . . ?
C20 C21 C22 C23 178.0(3) . . . . ?
C20 C27 C28 C29 179.6(3) . . . . ?
C20 C27 C32 C31 -179.7(3) . . . . ?
C93 C94 C95 C96 -1.2(5) . . . . ?
C81 C65 C64 C63 174.5(3) . . . . ?
C95 C94 C93 C92 1.3(5) . . . . ?
C92 C91 C84 C63 -117.1(3) . . . . ?
C92 C91 C84 C85 9.4(4) . . . . ?
C92 C91 C96 C95 1.1(5) . . . . ?
C80 C75 C76 C77 -0.3(5) . . . . ?
C80 C79 C78 C77 0.0(6) . . . . ?
C44 C43 C48 C47 -0.6(5) . . . . ?
C44 C45 C46 C47 0.3(5) . . . . ?
C33 C17 C18 C19 -176.8(3) . . . . ?
C38 C39 C40 C41 0.1(5) . . . . ?
C70 C69 C68 C67 -75.2(3) . . . . ?
C70 C69 C68 C75 157.1(3) . . . . ?
C70 C69 C74 C73 0.3(4) . . . . ?
C70 C71 C72 C73 0.4(5) . . . . ?
C9 P1 N2 Mg1 49.2(2) . . . . ?
C9 P1 N2 C1 -128.0(3) . . . . ?
C9 P1 C6 C8 -48.3(3) . . . . ?
C9 P1 C6 C7 -176.4(2) . . . . ?
C45 C46 C47 C48 -1.3(5) . . . . ?
C39 C40 C41 C42 0.1(5) . . . . ?
C90 C85 C86 C87 1.3(4) . . . . ?
C90 C89 C88 C87 0.1(5) . . . . ?
C41 C42 C37 C36 174.4(3) . . . . ?
C41 C42 C37 C38 -1.7(4) . . . . ?
C26 C21 C20 C19 -44.3(4) . . . . ?
C26 C21 C20 C27 83.5(3) . . . . ?
C26 C21 C22 C23 -0.1(4) . . . . ?
C48 C43 C44 C45 -0.4(5) . . . . ?
C86 C85 C90 C89 -1.7(4) . . . . ?
C28 C27 C20 C19 118.6(4) . . . . ?
C28 C27 C20 C21 -8.2(5) . . . . ?
C28 C27 C32 C31 -1.3(6) . . . . ?
C28 C29 C30 C31 0.2(6) . . . . ?
C23 C24 C25 C26 0.3(5) . . . . ?
C24 C23 C22 C21 -0.3(5) . . . . ?
C6 P1 N2 Mg1 -54.2(2) . . . . ?
C6 P1 N2 C1 128.6(3) . . . . ?
C6 P1 C9 C10 -61.0(2) . . . . ?
C6 P1 C9 C11 177.5(2) . . . . ?
C22 C21 C20 C19 137.7(3) . . . . ?
C22 C21 C20 C27 -94.5(3) . . . . ?
C22 C21 C26 C25 0.7(5) . . . . ?
C22 C23 C24 C25 0.2(5) . . . . ?
C54 P2 N4 Mg2 -42.9(3) . . . . ?
C54 P2 N4 C49 131.6(3) . . . . ?
C54 P2 C57 C59 176.5(3) . . . . ?
C54 P2 C57 C58 50.2(3) . . . . ?
C89 C88 C87 C86 -0.5(5) . . . . ?
C76 C75 C80 C79 0.0(5) . . . . ?
C32 C27 C20 C19 -63.1(4) . . . . ?
C32 C27 C20 C21 170.1(3) . . . . ?
C32 C27 C28 C29 1.3(5) . . . . ?
C57 P2 N4 Mg2 60.9(2) . . . . ?
C57 P2 N4 C49 -124.6(3) . . . . ?
C57 P2 C54 C55 62.9(3) . . . . ?
C57 P2 C54 C56 -175.8(3) . . . . ?
C79 C78 C77 C76 -0.4(6) . . . . ?
C29 C30 C31 C32 -0.2(6) . . . . ?
C99 C100 C101 C102 -166.8(6) . . . . ?
C98 C99 C100 C101 178.3(6) . . . . ?
C100 C99 C98 C97 178.7(6) . . . . ?
